data_1511044
loop_
_publ_author_name
'Ziebarth, R.P.'
'Corbett, J.D.'

_publ_section_title
;
 New Zirconium Chloride Cluster Phases with the Stoichiometries Zr6 Cl12 Z
 and Zr6 Cl14 Z are Stabilized by Interstitial Atoms (Z = H, Be, B, C)
;
_journal_name_full 'Journal of Solid State Chemistry'
_journal_page_first 56
_journal_page_last 67
_journal_paper_doi 10.1016/0022-4596(89)90031-5
_journal_volume 80
_journal_year 1989
_chemical_formula_sum 'B Cl14 Zr6'
_chemical_name_systematic 'Zr6 Cl14 B'
_space_group_IT_number 64
_symmetry_space_group_name_Hall '-C 2ac 2'
_symmetry_space_group_name_H-M 'C m c a'
_cell_angle_alpha 90
_cell_angle_beta 90
_cell_angle_gamma 90
_cell_formula_units_Z 4
_cell_length_a 14.243
_cell_length_b 12.64
_cell_length_c 11.546
_cell_volume 2078.644
_citation_journal_id_ASTM JSSCBI
_cod_data_source_file boron0-1_130.cif
_cod_data_source_block B1Cl14Zr6
_cod_original_formula_sum 'B1 Cl14 Zr6'
_cod_database_code 1511044

loop_
_symmetry_equiv_pos_as_xyz
x,y,z
-x+1/2,-y,z+1/2
x,-y,-z
-x+1/2,y,-z+1/2
-x,-y,-z
x-1/2,y,-z-1/2
-x,y,z
x-1/2,-y,z-1/2
x+1/2,y+1/2,z
-x+1,-y+1/2,z+1/2
x+1/2,-y+1/2,-z
-x+1,y+1/2,-z+1/2
-x+1/2,-y+1/2,-z
x,y+1/2,-z-1/2
-x+1/2,y+1/2,z
x,-y+1/2,z-1/2

loop_
_atom_site_label
_atom_site_type_symbol
_atom_site_fract_x
_atom_site_fract_y
_atom_site_fract_z
_atom_site_occupancy
_atom_site_U_iso_or_equiv
Cl3 Cl-1 0.25 0.3431 0.25 1 0.0
Zr1 Zr+2 0.3844 0.0715 0.8827 1 0.0
B1 B-3 0 0 0.5 1 0.0
Zr2 Zr+2 0 0.3502 0.8905 1 0.0
Cl4 Cl-1 0 0.1592 0.7623 1 0.0
Cl2 Cl-1 0.1252 0.2547 0.0069 1 0.0
Cl1 Cl-1 0.124 0.0881 0.2486 1 0.0
Cl5 Cl-1 0.2491 0 0 1 0.0
